data_2218627
loop_
_publ_author_name
'Yu, Da-sheng'
'Li, Fang-shi'
'Yao, Wei'
'Liu, Yin-hong'
'Lu, Chui'

_publ_section_title
;
 <i>N</i>,<i>N</i>-Dimethyl-<i>N</i>'-[3-(trifluoromethyl)phenyl]urea
;
_journal_coeditor_code BX2148
_journal_issue 7
_journal_name_full 'Acta Crystallographica Section E'
_journal_page_first o1220
_journal_paper_doi 10.1107/S1600536808016656
_journal_volume 64
_journal_year 2008
_chemical_formula_iupac 'C10 H11 F3 N2 O'
_chemical_formula_moiety 'C10 H11 F3 N2 O'
_chemical_formula_sum 'C10 H11 F3 N2 O'
_chemical_formula_weight 232.20
_chemical_name_common Fluometuron
_chemical_name_systematic
;
<i>N</i>,<i>N</i>-Dimethyl-<i>N</i>'-[3-(trifluoromethyl)phenyl]urea
;
_space_group_IT_number 14
_symmetry_cell_setting monoclinic
_symmetry_space_group_name_Hall '-P 2ybc'
_symmetry_space_group_name_H-M 'P 1 21/c 1'
_atom_sites_solution_hydrogens geom
_atom_sites_solution_primary direct
_atom_sites_solution_secondary difmap
_audit_creation_method SHELXL97
_cell_angle_alpha 90.00
_cell_angle_beta 96.89(3)
_cell_angle_gamma 90.00
_cell_formula_units_Z 4
_cell_length_a 11.005(2)
_cell_length_b 9.991(2)
_cell_length_c 10.012(2)
_cell_measurement_reflns_used 25
_cell_measurement_temperature 298(2)
_cell_measurement_theta_max 13
_cell_measurement_theta_min 10
_cell_volume 1092.9(4)
_computing_cell_refinement 'CAD4 Software (Enraf--Nonius, 1989)'
_computing_data_collection 'CAD4 Software (Enraf--Nonius, 1989)'
_computing_data_reduction 'XCAD4 (Harms & Wocadlo, 1995)'
_computing_molecular_graphics 'SHELXTL (Sheldrick, 2008)'
_computing_publication_material 'SHELXTL (Sheldrick, 2008)'
_computing_structure_refinement 'SHELXL97 (Sheldrick, 2008)'
_computing_structure_solution 'SHELXS97 (Sheldrick, 2008)'
_diffrn_ambient_temperature 298(2)
_diffrn_measured_fraction_theta_full 0.999
_diffrn_measured_fraction_theta_max 0.999
_diffrn_measurement_device_type 'Enraf--Nonius CAD4'
_diffrn_measurement_method \w/2\q
_diffrn_radiation_monochromator graphite
_diffrn_radiation_source 'fine-focus sealed tube'
_diffrn_radiation_type MoK\a
_diffrn_radiation_wavelength 0.71073
_diffrn_reflns_av_R_equivalents 0.0204
_diffrn_reflns_av_sigmaI/netI 0.0344
_diffrn_reflns_limit_h_max 13
_diffrn_reflns_limit_h_min -13
_diffrn_reflns_limit_k_max 0
_diffrn_reflns_limit_k_min -11
_diffrn_reflns_limit_l_max 11
_diffrn_reflns_limit_l_min 0
_diffrn_reflns_number 2076
_diffrn_reflns_theta_full 25.15
_diffrn_reflns_theta_max 25.15
_diffrn_reflns_theta_min 1.86
_diffrn_standards_decay_% 0
_diffrn_standards_interval_count 200
_diffrn_standards_interval_time 2
_diffrn_standards_number 3
_exptl_absorpt_coefficient_mu 0.127
_exptl_absorpt_correction_T_max 0.9874
_exptl_absorpt_correction_T_min 0.9628
_exptl_absorpt_correction_type multi-scan
_exptl_absorpt_process_details '(North <i>et al.</i>, 1968)'
_exptl_crystal_colour colourless
_exptl_crystal_density_diffrn 1.411
_exptl_crystal_density_method 'not measured'
_exptl_crystal_description needle
_exptl_crystal_F_000 480
_exptl_crystal_size_max 0.30
_exptl_crystal_size_mid 0.20
_exptl_crystal_size_min 0.10
_refine_diff_density_max 0.185
_refine_diff_density_min -0.148
_refine_ls_extinction_coef 0.162(9)
_refine_ls_extinction_expression Fc^*^=kFc[1+0.001xFc^2^\l^3^/sin(2\q)]^-1/4^
_refine_ls_extinction_method 'SHELXL97 (Sheldrick, 2008)'
_refine_ls_goodness_of_fit_ref 1.003
_refine_ls_hydrogen_treatment constr
_refine_ls_matrix_type full
_refine_ls_number_parameters 169
_refine_ls_number_reflns 1953
_refine_ls_number_restraints 36
_refine_ls_restrained_S_all 1.102
_refine_ls_R_factor_all 0.0834
_refine_ls_R_factor_gt 0.0530
_refine_ls_shift/su_max 0.000
_refine_ls_shift/su_mean 0.000
_refine_ls_structure_factor_coef Fsqd
_refine_ls_weighting_details 'calc w = 1/[\s^2^(Fo^2^)+(0.0500P)^2^+0.6300P] where P=(Fo^2^+2Fc^2^)/3'
_refine_ls_weighting_scheme calc
_refine_ls_wR_factor_gt 0.1159
_refine_ls_wR_factor_ref 0.1369
_reflns_number_gt 1335
_reflns_number_total 1953
_reflns_threshold_expression I>2\si(I)
_cod_data_source_file bx2148.cif
_cod_data_source_block I
_cod_original_sg_symbol_H-M 'P 21/c'
_cod_database_code 2218627
_cod_database_fobs_code 2218627

loop_
_symmetry_equiv_pos_as_xyz
'x, y, z'
'-x, y+1/2, -z+1/2'
'-x, -y, -z'
'x, -y-1/2, z-1/2'

loop_
_atom_site_type_symbol
_atom_site_label
_atom_site_fract_x
_atom_site_fract_y
_atom_site_fract_z
_atom_site_U_iso_or_equiv
_atom_site_adp_type
_atom_site_calc_flag
_atom_site_refinement_flags
_atom_site_occupancy
_atom_site_disorder_assembly
_atom_site_disorder_group
C C1 -0.4416(3) 0.3310(5) 0.7481(4) 0.083 Uani d . 1 . .
F F1 -0.4245(19) 0.355(3) 0.6336(15) 0.097(6) Uani d PU 0.176(9) A 1
F F2 -0.444(2) 0.1924(18) 0.754(3) 0.127(8) Uani d PU 0.176(9) A 1
F F3 -0.5413(13) 0.368(3) 0.773(2) 0.102(6) Uani d PU 0.176(9) A 1
F F1' -0.4988(5) 0.4328(5) 0.6794(6) 0.149(2) Uani d PU 0.824(9) A 2
F F2' -0.4081(3) 0.2491(7) 0.6573(5) 0.126(2) Uani d PU 0.824(9) A 2
F F3' -0.5304(4) 0.2692(7) 0.8022(4) 0.1244(19) Uani d PU 0.824(9) A 2
O O -0.00769(19) 0.2044(2) 0.79738(17) 0.0702(7) Uani d . 1 . .
N N1 -0.0375(2) 0.2618(2) 1.0096(2) 0.0532(7) Uani d . 1 . .
H H1A -0.0106 0.2548 1.0935 0.064 Uiso calc R 1 . .
N N2 0.1237(2) 0.1254(3) 0.9701(2) 0.0569(7) Uani d . 1 . .
C C2 -0.3406(3) 0.3766(3) 0.8510(3) 0.0553(8) Uani d . 1 A .
C C3 -0.2362(2) 0.2993(3) 0.8761(3) 0.0508(7) Uani d . 1 . .
H H3A -0.2280 0.2211 0.8277 0.061 Uiso calc R 1 A .
C C4 -0.1437(2) 0.3397(3) 0.9745(2) 0.0460(7) Uani d . 1 A .
C C5 -0.1575(3) 0.4563(3) 1.0448(3) 0.0572(8) Uani d . 1 . .
H H5A -0.0954 0.4840 1.1102 0.069 Uiso calc R 1 A .
C C6 -0.2618(3) 0.5322(3) 1.0194(3) 0.0649(9) Uani d . 1 A .
H H6A -0.2703 0.6103 1.0680 0.078 Uiso calc R 1 . .
C C7 -0.3543(3) 0.4927(3) 0.9216(3) 0.0627(9) Uani d . 1 . .
H H7A -0.4249 0.5439 0.9037 0.075 Uiso calc R 1 A .
C C8 0.0253(2) 0.1970(3) 0.9195(2) 0.0492(7) Uani d . 1 . .
C C9 0.1950(3) 0.0560(4) 0.8790(3) 0.0814(11) Uani d . 1 . .
H H9A 0.1592 0.0706 0.7879 0.122 Uiso calc R 1 . .
H H9B 0.1957 -0.0381 0.8983 0.122 Uiso calc R 1 . .
H H9C 0.2773 0.0896 0.8903 0.122 Uiso calc R 1 . .
C C10 0.1652(3) 0.1137(4) 1.1124(3) 0.0765(11) Uani d . 1 . .
H H10A 0.0972 0.0913 1.1599 0.115 Uiso calc R 1 . .
H H10B 0.1997 0.1974 1.1454 0.115 Uiso calc R 1 . .
H H10C 0.2262 0.0448 1.1264 0.115 Uiso calc R 1 . .

loop_
_atom_site_aniso_label
_atom_site_aniso_U_11
_atom_site_aniso_U_22
_atom_site_aniso_U_33
_atom_site_aniso_U_12
_atom_site_aniso_U_13
_atom_site_aniso_U_23
C1 0.059 0.100 0.086 -0.002 -0.002 -0.005
F1 0.102(10) 0.117(11) 0.066(7) -0.013(8) -0.012(6) -0.014(7)
F2 0.118(11) 0.114(10) 0.134(12) -0.017(8) -0.041(8) -0.013(8)
F3 0.052(7) 0.134(11) 0.115(10) -0.004(8) -0.004(6) -0.016(9)
F1' 0.135(4) 0.122(3) 0.162(4) 0.004(3) -0.093(3) 0.022(3)
F2' 0.073(2) 0.192(5) 0.105(3) 0.005(3) -0.0191(18) -0.077(4)
F3' 0.081(2) 0.153(4) 0.140(3) -0.058(3) 0.014(2) -0.016(3)
O 0.0692(13) 0.1123(19) 0.0284(10) 0.0120(12) 0.0031(9) -0.0004(10)
N1 0.0590(14) 0.0718(16) 0.0269(10) 0.0113(13) -0.0028(10) -0.0003(11)
N2 0.0562(14) 0.0701(17) 0.0433(13) 0.0112(13) 0.0017(11) -0.0004(12)
C2 0.0476(16) 0.067(2) 0.0508(16) -0.0061(15) 0.0040(13) 0.0053(15)
C3 0.0542(17) 0.0543(17) 0.0430(15) -0.0044(14) 0.0027(12) -0.0013(13)
C4 0.0501(15) 0.0563(17) 0.0312(12) 0.0004(13) 0.0040(11) 0.0034(12)
C5 0.0628(18) 0.066(2) 0.0417(15) -0.0010(16) 0.0002(13) -0.0058(14)
C6 0.074(2) 0.063(2) 0.0579(18) 0.0033(17) 0.0088(16) -0.0090(15)
C7 0.0570(18) 0.068(2) 0.0637(19) 0.0106(16) 0.0093(15) 0.0088(17)
C8 0.0505(16) 0.0645(18) 0.0323(14) -0.0022(14) 0.0039(11) 0.0020(12)
C9 0.078(2) 0.098(3) 0.071(2) 0.022(2) 0.0198(18) -0.004(2)
C10 0.079(2) 0.095(3) 0.0517(18) 0.023(2) -0.0079(16) 0.0085(18)

loop_
_atom_type_symbol
_atom_type_description
_atom_type_scat_dispersion_real
_atom_type_scat_dispersion_imag
_atom_type_scat_source
C C 0.0033 0.0016 'International Tables Vol C Tables 4.2.6.8 and 6.1.1.4'
H H 0.0000 0.0000 'International Tables Vol C Tables 4.2.6.8 and 6.1.1.4'
N N 0.0061 0.0033 'International Tables Vol C Tables 4.2.6.8 and 6.1.1.4'
O O 0.0106 0.0060 'International Tables Vol C Tables 4.2.6.8 and 6.1.1.4'
F F 0.0171 0.0103 'International Tables Vol C Tables 4.2.6.8 and 6.1.1.4'

loop_
_geom_angle_atom_site_label_1
_geom_angle_atom_site_label_2
_geom_angle_atom_site_label_3
_geom_angle
_geom_angle_publ_flag
F1 C1 F3 112.7(14) no
F1 C1 F2' 51.4(11) ?
F3 C1 F2' 132.5(9) ?
F1 C1 F3' 133.4(8) ?
F3 C1 F3' 47.9(13) ?
F2' C1 F3' 106.1(5) no
F1 C1 F1' 58.6(12) ?
F3 C1 F1' 59.6(12) ?
F2' C1 F1' 105.8(5) no
F3' C1 F1' 103.9(4) no
F1 C1 F2 104.2(15) no
F3 C1 F2 106.2(16) no
F2' C1 F2 54.1(12) ?
F3' C1 F2 60.0(12) ?
F1' C1 F2 140.5(8) ?
F1 C1 C2 113.9(8) no
F3 C1 C2 112.2(9) no
F2' C1 C2 114.9(3) no
F3' C1 C2 112.6(4) no
F1' C1 C2 112.7(4) no
F2 C1 C2 106.8(8) no
C8 N1 C4 124.5(2) no
C8 N1 H1A 117.7 ?
C4 N1 H1A 117.7 ?
C8 N2 C10 123.9(2) no
C8 N2 C9 119.3(2) no
C10 N2 C9 116.8(3) no
C7 C2 C3 121.2(3) ?
C7 C2 C1 119.6(3) ?
C3 C2 C1 119.3(3) ?
C2 C3 C4 119.3(3) ?
C2 C3 H3A 120.3 ?
C4 C3 H3A 120.3 ?
C5 C4 C3 119.4(3) ?
C5 C4 N1 118.5(2) no
C3 C4 N1 122.1(2) no
C6 C5 C4 120.8(3) ?
C6 C5 H5A 119.6 ?
C4 C5 H5A 119.6 ?
C5 C6 C7 120.1(3) ?
C5 C6 H6A 120.0 ?
C7 C6 H6A 120.0 ?
C2 C7 C6 119.2(3) ?
C2 C7 H7A 120.4 ?
C6 C7 H7A 120.4 ?
O C8 N2 122.2(3) no
O C8 N1 120.9(3) no
N2 C8 N1 116.9(2) no
N2 C9 H9A 109.5 ?
N2 C9 H9B 109.5 ?
H9A C9 H9B 109.5 ?
N2 C9 H9C 109.5 ?
H9A C9 H9C 109.5 ?
H9B C9 H9C 109.5 ?
N2 C10 H10A 109.5 ?
N2 C10 H10B 109.5 ?
H10A C10 H10B 109.5 ?
N2 C10 H10C 109.5 ?
H10A C10 H10C 109.5 ?
H10B C10 H10C 109.5 ?

loop_
_geom_bond_atom_site_label_1
_geom_bond_atom_site_label_2
_geom_bond_distance
_geom_bond_publ_flag
C1 F1 1.208(16) no
C1 F3 1.214(15) no
C1 F2' 1.308(5) no
C1 F3' 1.325(6) no
C1 F1' 1.341(6) no
C1 F2 1.386(18) no
C1 C2 1.494(5) ?
O C8 1.235(3) no
N1 C8 1.364(3) no
N1 C4 1.412(3) no
N1 H1A 0.8600 ?
N2 C8 1.345(3) no
N2 C10 1.448(4) no
N2 C9 1.449(4) no
C2 C7 1.376(4) ?
C2 C3 1.382(4) ?
C3 C4 1.389(4) ?
C3 H3A 0.9300 ?
C4 C5 1.380(4) ?
C5 C6 1.374(4) ?
C5 H5A 0.9300 ?
C6 C7 1.383(4) ?
C6 H6A 0.9300 ?
C7 H7A 0.9300 ?
C9 H9A 0.9600 ?
C9 H9B 0.9600 ?
C9 H9C 0.9600 ?
C10 H10A 0.9600 ?
C10 H10B 0.9600 ?
C10 H10C 0.9600 ?

loop_
_geom_hbond_atom_site_label_D
_geom_hbond_atom_site_label_H
_geom_hbond_atom_site_label_A
_geom_hbond_site_symmetry_A
_geom_hbond_distance_DH
_geom_hbond_distance_HA
_geom_hbond_distance_DA
_geom_hbond_angle_DHA
_geom_hbond_publ_flag
N1 H1A O 4_566 0.8600 2.0800 2.880(3) 155.00 yes
C3 H3A O . 0.9300 2.4800 2.884(3) 106.00 yes
C9 H9A O . 0.9600 2.2800 2.721(4) 107.00 yes
